data_7016150
loop_
_publ_author_name
'Hou, Ruobing'
'Huang, Ting-Hong'
'Wang, Xiu-Jian'
'Jiang, Xuan-Feng'
'Ni, Qing-Ling'
'Gui, Liu-Cheng'
'Fan, You-Jun'
'Tan, Yi-Liang'

_publ_section_title
;
 Synthesis, structural characterization and luminescent properties of a
 series of Cu(i) complexes based on polyphosphine ligands.
;
_journal_issue 29
_journal_name_full 'Dalton transactions (Cambridge, England : 2003)'
_journal_page_first 7551
_journal_page_last 7558
_journal_paper_doi 10.1039/c1dt10358j
_journal_volume 40
_journal_year 2011
_chemical_formula_sum 'C104 H94 B2 Cu2 F8 N6 P4'
_chemical_formula_weight 1852.43
_chemical_name_systematic
;
?
;
_space_group_IT_number 14
_symmetry_cell_setting monoclinic
_symmetry_space_group_name_Hall '-P 2yn'
_symmetry_space_group_name_H-M 'P 1 21/n 1'
_atom_sites_solution_hydrogens geom
_atom_sites_solution_primary direct
_atom_sites_solution_secondary difmap
_audit_creation_method SHELXL-97
_cell_angle_alpha 90.00
_cell_angle_beta 100.035(4)
_cell_angle_gamma 90.00
_cell_formula_units_Z 2
_cell_length_a 12.7492(5)
_cell_length_b 17.7212(6)
_cell_length_c 21.2195(7)
_cell_measurement_reflns_used 4340
_cell_measurement_temperature 150(2)
_cell_measurement_theta_max 61.1561
_cell_measurement_theta_min 3.2673
_cell_volume 4720.8(3)
_computing_structure_refinement 'SHELXL-97 (Sheldrick, 1997)'
_computing_structure_solution 'SHELXS-97 (Sheldrick, 1990)'
_diffrn_ambient_temperature 150(2)
_diffrn_detector_area_resol_mean 16.0855
_diffrn_measured_fraction_theta_full 0.982
_diffrn_measured_fraction_theta_max 0.982
_diffrn_measurement_device_type 'Xcalibur, Sapphire3, Gemini ultra'
_diffrn_measurement_method '\w scans'
_diffrn_radiation_monochromator graphite
_diffrn_radiation_source 'fine-focus sealed tube'
_diffrn_radiation_type CuK\a
_diffrn_radiation_wavelength 1.54184
_diffrn_reflns_av_R_equivalents 0.0492
_diffrn_reflns_av_sigmaI/netI 0.0763
_diffrn_reflns_limit_h_max 14
_diffrn_reflns_limit_h_min -9
_diffrn_reflns_limit_k_max 18
_diffrn_reflns_limit_k_min -20
_diffrn_reflns_limit_l_max 24
_diffrn_reflns_limit_l_min -23
_diffrn_reflns_number 16492
_diffrn_reflns_theta_full 61.24
_diffrn_reflns_theta_max 61.24
_diffrn_reflns_theta_min 3.27
_exptl_absorpt_coefficient_mu 1.736
_exptl_absorpt_correction_T_max 0.9182
_exptl_absorpt_correction_T_min 0.8455
_exptl_absorpt_correction_type multi-scan
_exptl_crystal_colour yellow
_exptl_crystal_density_diffrn 1.303
_exptl_crystal_density_method 'not measured'
_exptl_crystal_description needle
_exptl_crystal_F_000 1920
_exptl_crystal_size_max 0.10
_exptl_crystal_size_mid 0.07
_exptl_crystal_size_min 0.05
_refine_diff_density_max 1.215
_refine_diff_density_min -0.614
_refine_diff_density_rms 0.102
_refine_ls_extinction_method none
_refine_ls_goodness_of_fit_ref 0.969
_refine_ls_hydrogen_treatment constr
_refine_ls_matrix_type full
_refine_ls_number_parameters 556
_refine_ls_number_reflns 7133
_refine_ls_number_restraints 110
_refine_ls_restrained_S_all 0.985
_refine_ls_R_factor_all 0.1165
_refine_ls_R_factor_gt 0.0756
_refine_ls_shift/su_max 0.001
_refine_ls_shift/su_mean 0.000
_refine_ls_structure_factor_coef Fsqd
_refine_ls_weighting_details 'calc w=1/[\s^2^(Fo^2^)+(0.1508P)^2^+0.0000P] where P=(Fo^2^+2Fc^2^)/3'
_refine_ls_weighting_scheme calc
_refine_ls_wR_factor_gt 0.2163
_refine_ls_wR_factor_ref 0.2347
_reflns_number_gt 4087
_reflns_number_total 7133
_reflns_threshold_expression >2sigma(I)
_cod_data_source_file c1dt10358j.txt
_cod_data_source_block 3b
_cod_depositor_comments
;
The following automatic conversions were performed:

'_symmetry_cell_setting' value 'MONOCLINIC' changed to 'monoclinic'
according to /home/saulius/struct/CIF-dictionaries/cif_core.dic
dictionary named 'cif_core.dic' version 2.4.1 from 2010-06-29.

Automatic conversion script
Id: cif_fix_values 1715 2011-07-08 13:25:40Z adriana 
;
_cod_original_sg_symbol_H-M 'P 21/n'
_cod_database_code 7016150

loop_
_symmetry_equiv_pos_as_xyz
'x, y, z'
'-x+1/2, y+1/2, -z+1/2'
'-x, -y, -z'
'x-1/2, -y-1/2, z-1/2'

loop_
_atom_site_label
_atom_site_type_symbol
_atom_site_fract_x
_atom_site_fract_y
_atom_site_fract_z
_atom_site_U_iso_or_equiv
_atom_site_adp_type
_atom_site_occupancy
_atom_site_symmetry_multiplicity
_atom_site_calc_flag
_atom_site_refinement_flags
_atom_site_disorder_assembly
_atom_site_disorder_group
Cu1 Cu 0.73817(7) 0.73718(5) 0.67860(4) 0.0445(3) Uani 1 1 d . . .
P1 P 0.74243(14) 0.86350(9) 0.68798(8) 0.0455(4) Uani 1 1 d . . .
P2 P 0.58357(13) 0.71320(9) 0.61515(7) 0.0430(4) Uani 1 1 d . . .
N1 N 0.5540(4) 0.8672(3) 0.5958(2) 0.0418(12) Uani 1 1 d . . .
N2 N 0.8728(4) 0.6764(3) 0.6680(2) 0.0454(13) Uani 1 1 d . . .
N3 N 0.7719(4) 0.6923(3) 0.7693(2) 0.0422(12) Uani 1 1 d . . .
C1 C 0.3780(5) 0.9270(3) 0.5605(3) 0.0440(15) Uani 1 1 d . . .
H1A H 0.3473 0.8940 0.5861 0.053 Uiso 1 1 calc R . .
C2 C 0.4845(5) 0.9221(3) 0.5577(3) 0.0432(16) Uani 1 1 d . . .
C3 C 0.5335(5) 0.9717(3) 0.5181(3) 0.0421(15) Uani 1 1 d . . .
C4 C 0.6417(5) 0.9679(3) 0.5126(3) 0.0433(15) Uani 1 1 d . . .
H4A H 0.6845 0.9306 0.5347 0.052 Uiso 1 1 calc R . .
C5 C 0.6846(5) 1.0171(4) 0.4761(3) 0.0464(16) Uani 1 1 d . . .
H5A H 0.7570 1.0143 0.4748 0.056 Uiso 1 1 calc R . .
C6 C 0.6085(5) 0.9032(3) 0.6561(3) 0.0423(15) Uani 1 1 d . . .
H6A H 0.5638 0.8978 0.6884 0.051 Uiso 1 1 calc R . .
H6B H 0.6160 0.9568 0.6484 0.051 Uiso 1 1 calc R . .
C7 C 0.8376(5) 0.9179(4) 0.6512(3) 0.0527(15) Uani 1 1 d U . .
C8 C 0.9129(7) 0.8811(5) 0.6266(5) 0.087(2) Uani 1 1 d U . .
H8A H 0.9169 0.8288 0.6301 0.105 Uiso 1 1 calc R . .
C9 C 0.9845(8) 0.9187(6) 0.5964(6) 0.108(3) Uani 1 1 d U . .
H9A H 1.0360 0.8918 0.5796 0.129 Uiso 1 1 calc R . .
C10 C 0.9798(8) 0.9964(5) 0.5909(5) 0.086(2) Uani 1 1 d U . .
H10A H 1.0272 1.0221 0.5699 0.103 Uiso 1 1 calc R . .
C11 C 0.9065(6) 1.0341(4) 0.6161(4) 0.0637(17) Uani 1 1 d U . .
H11A H 0.9039 1.0865 0.6135 0.076 Uiso 1 1 calc R . .
C12 C 0.8351(6) 0.9965(4) 0.6459(3) 0.0539(16) Uani 1 1 d U . .
H12A H 0.7841 1.0237 0.6628 0.065 Uiso 1 1 calc R . .
C13 C 0.7615(5) 0.9000(3) 0.7702(3) 0.0485(17) Uani 1 1 d . . .
C14 C 0.8382(6) 0.8643(4) 0.8160(3) 0.0578(19) Uani 1 1 d . . .
H14A H 0.8821 0.8275 0.8031 0.069 Uiso 1 1 calc R . .
C15 C 0.8492(6) 0.8832(4) 0.8803(3) 0.061(2) Uani 1 1 d . . .
H15A H 0.9000 0.8588 0.9101 0.074 Uiso 1 1 calc R . .
C16 C 0.7866(7) 0.9371(4) 0.8998(3) 0.074(2) Uani 1 1 d . . .
H16A H 0.7933 0.9484 0.9431 0.089 Uiso 1 1 calc R . .
C17 C 0.7125(7) 0.9754(4) 0.8554(3) 0.073(2) Uani 1 1 d . . .
H17A H 0.6710 1.0134 0.8686 0.088 Uiso 1 1 calc R . .
C18 C 0.7012(6) 0.9566(4) 0.7910(3) 0.061(2) Uani 1 1 d . . .
H18A H 0.6519 0.9825 0.7613 0.074 Uiso 1 1 calc R . .
C19 C 0.4968(5) 0.7982(3) 0.6072(3) 0.0440(15) Uani 1 1 d . . .
H19A H 0.4382 0.7908 0.5719 0.053 Uiso 1 1 calc R . .
H19B H 0.4671 0.8043 0.6459 0.053 Uiso 1 1 calc R . .
C20 C 0.5900(5) 0.6867(3) 0.5325(3) 0.0463(16) Uani 1 1 d . . .
C21 C 0.5989(6) 0.6112(4) 0.5173(3) 0.060(2) Uani 1 1 d . . .
H21A H 0.5937 0.5744 0.5480 0.072 Uiso 1 1 calc R . .
C22 C 0.6152(7) 0.5901(4) 0.4581(4) 0.072(2) Uani 1 1 d . . .
H22A H 0.6197 0.5391 0.4487 0.087 Uiso 1 1 calc R . .
C23 C 0.6253(7) 0.6437(5) 0.4113(4) 0.069(2) Uani 1 1 d . . .
H23A H 0.6391 0.6291 0.3715 0.083 Uiso 1 1 calc R . .
C24 C 0.6142(6) 0.7189(4) 0.4258(3) 0.063(2) Uani 1 1 d . . .
H24A H 0.6184 0.7552 0.3947 0.075 Uiso 1 1 calc R . .
C25 C 0.5969(6) 0.7410(4) 0.4854(3) 0.0530(17) Uani 1 1 d . . .
H25A H 0.5898 0.7919 0.4944 0.064 Uiso 1 1 calc R . .
C26 C 0.4952(5) 0.6422(3) 0.6398(3) 0.0457(16) Uani 1 1 d . . .
C27 C 0.3888(6) 0.6374(4) 0.6103(3) 0.0556(18) Uani 1 1 d . . .
H27A H 0.3624 0.6704 0.5773 0.067 Uiso 1 1 calc R . .
C28 C 0.3224(6) 0.5840(4) 0.6298(4) 0.0615(19) Uani 1 1 d . . .
H28A H 0.2513 0.5814 0.6102 0.074 Uiso 1 1 calc R . .
C29 C 0.3623(6) 0.5339(4) 0.6789(3) 0.0609(19) Uani 1 1 d . . .
H29A H 0.3178 0.4983 0.6928 0.073 Uiso 1 1 calc R . .
C30 C 0.4673(6) 0.5379(4) 0.7063(3) 0.062(2) Uani 1 1 d . . .
H30A H 0.4949 0.5036 0.7381 0.075 Uiso 1 1 calc R . .
C31 C 0.5327(6) 0.5922(4) 0.6875(3) 0.0555(18) Uani 1 1 d . . .
H31A H 0.6035 0.5948 0.7076 0.067 Uiso 1 1 calc R . .
C32 C 0.9177(6) 0.6647(4) 0.6172(3) 0.0560(18) Uani 1 1 d . . .
C33 C 1.0123(6) 0.6217(4) 0.6205(4) 0.065(2) Uani 1 1 d . . .
H33A H 1.0413 0.6128 0.5839 0.078 Uiso 1 1 calc R . .
C34 C 1.0594(6) 0.5938(4) 0.6777(4) 0.067(2) Uani 1 1 d . . .
H34A H 1.1223 0.5664 0.6806 0.080 Uiso 1 1 calc R . .
C35 C 1.0148(5) 0.6056(4) 0.7325(3) 0.0540(18) Uani 1 1 d . . .
C36 C 0.9195(5) 0.6463(3) 0.7255(3) 0.0456(16) Uani 1 1 d . . .
C37 C 1.0613(6) 0.5783(4) 0.7954(4) 0.066(2) Uani 1 1 d . . .
H37A H 1.1233 0.5497 0.8003 0.079 Uiso 1 1 calc R . .
C38 C 1.0169(6) 0.5934(4) 0.8466(4) 0.062(2) Uani 1 1 d . . .
H38A H 1.0511 0.5780 0.8869 0.075 Uiso 1 1 calc R . .
C39 C 0.9185(6) 0.6326(3) 0.8407(3) 0.0520(18) Uani 1 1 d . . .
C40 C 0.8665(7) 0.6473(4) 0.8914(3) 0.061(2) Uani 1 1 d . . .
H40A H 0.8976 0.6329 0.9326 0.073 Uiso 1 1 calc R . .
C41 C 0.7704(7) 0.6828(4) 0.8819(3) 0.063(2) Uani 1 1 d . . .
H41A H 0.7356 0.6922 0.9161 0.076 Uiso 1 1 calc R . .
C42 C 0.7242(6) 0.7051(4) 0.8193(3) 0.0528(17) Uani 1 1 d . . .
C43 C 0.8681(5) 0.6576(3) 0.7790(3) 0.0431(15) Uani 1 1 d . . .
C44 C 0.8645(7) 0.6968(5) 0.5538(3) 0.074(2) Uani 1 1 d . . .
H44A H 0.8019 0.7242 0.5594 0.111 Uiso 1 1 calc R . .
H44B H 0.8449 0.6564 0.5239 0.111 Uiso 1 1 calc R . .
H44C H 0.9129 0.7301 0.5376 0.111 Uiso 1 1 calc R . .
C45 C 0.6177(6) 0.7426(4) 0.8083(4) 0.0633(19) Uani 1 1 d . . .
H45A H 0.5971 0.7540 0.7636 0.095 Uiso 1 1 calc R . .
H45B H 0.6215 0.7885 0.8326 0.095 Uiso 1 1 calc R . .
H45C H 0.5660 0.7095 0.8215 0.095 Uiso 1 1 calc R . .
C46 C 0.8898(11) 0.6821(10) 0.3447(7) 0.236(7) Uani 1 1 d GDU . .
H46A H 0.9368 0.6777 0.3833 0.283 Uiso 1 1 calc R . .
C47 C 0.8752(11) 0.6219(6) 0.3021(10) 0.246(7) Uani 1 1 d GDU . .
H47A H 0.9125 0.5772 0.3121 0.295 Uiso 1 1 calc R . .
C48 C 0.8049(14) 0.6285(8) 0.2444(8) 0.260(8) Uani 1 1 d GDU . .
H48A H 0.7951 0.5883 0.2159 0.312 Uiso 1 1 calc R . .
C49 C 0.7491(12) 0.6954(11) 0.2294(6) 0.260(8) Uani 1 1 d GDU . .
H49A H 0.7020 0.6998 0.1908 0.311 Uiso 1 1 calc R . .
C50 C 0.7636(12) 0.7556(7) 0.2720(10) 0.234(7) Uani 1 1 d GDU . .
H50A H 0.7263 0.8003 0.2620 0.280 Uiso 1 1 calc R . .
C51 C 0.8340(13) 0.7490(7) 0.3297(8) 0.229(7) Uani 1 1 d GDU . .
C52 C 0.8386(10) 0.8270(8) 0.3622(10) 0.219(8) Uani 1 1 d DU . .
H52A H 0.7906 0.8609 0.3363 0.329 Uiso 1 1 calc R . .
H52B H 0.9098 0.8465 0.3672 0.329 Uiso 1 1 calc R . .
H52C H 0.8182 0.8222 0.4035 0.329 Uiso 1 1 calc R . .
B1 B 1.1489(8) 0.7552(7) 0.5216(4) 0.079(3) Uani 1 1 d . . .
F1 F 1.1418(6) 0.6769(4) 0.5084(3) 0.137(2) Uani 1 1 d . . .
F2 F 1.0845(5) 0.7907(5) 0.4750(3) 0.142(3) Uani 1 1 d . . .
F3 F 1.2519(4) 0.7720(4) 0.5227(3) 0.119(2) Uani 1 1 d . . .
F4 F 1.1149(6) 0.7620(3) 0.5787(3) 0.1148(19) Uani 1 1 d . . .

loop_
_atom_site_aniso_label
_atom_site_aniso_U_11
_atom_site_aniso_U_22
_atom_site_aniso_U_33
_atom_site_aniso_U_23
_atom_site_aniso_U_13
_atom_site_aniso_U_12
Cu1 0.0530(6) 0.0322(5) 0.0423(5) 0.0048(4) -0.0081(4) 0.0033(4)
P1 0.0541(10) 0.0303(8) 0.0446(9) 0.0034(7) -0.0122(8) 0.0014(7)
P2 0.0526(10) 0.0286(8) 0.0419(8) 0.0034(7) -0.0086(7) 0.0019(7)
N1 0.050(3) 0.027(3) 0.041(3) 0.002(2) -0.012(2) 0.003(2)
N2 0.050(3) 0.036(3) 0.048(3) 0.002(2) 0.001(3) -0.003(2)
N3 0.052(3) 0.031(3) 0.042(3) 0.002(2) 0.003(3) 0.000(2)
C1 0.049(4) 0.034(4) 0.045(3) 0.000(3) -0.003(3) 0.003(3)
C2 0.059(4) 0.028(3) 0.034(3) -0.001(3) -0.014(3) 0.005(3)
C3 0.059(4) 0.026(3) 0.034(3) -0.003(2) -0.013(3) 0.002(3)
C4 0.053(4) 0.031(3) 0.041(3) 0.000(3) -0.006(3) 0.008(3)
C5 0.052(4) 0.039(4) 0.043(3) -0.002(3) -0.007(3) 0.004(3)
C6 0.053(4) 0.030(3) 0.036(3) 0.002(3) -0.013(3) 0.003(3)
C7 0.057(4) 0.034(3) 0.062(4) 0.000(3) -0.004(3) 0.003(3)
C8 0.090(5) 0.047(4) 0.134(6) 0.005(4) 0.046(4) 0.002(4)
C9 0.109(5) 0.064(4) 0.167(7) 0.000(5) 0.069(5) 0.000(4)
C10 0.097(5) 0.054(4) 0.116(5) -0.003(4) 0.045(4) -0.012(4)
C11 0.074(4) 0.044(4) 0.071(4) 0.002(3) 0.005(3) -0.009(3)
C12 0.062(4) 0.040(3) 0.055(3) 0.000(3) -0.003(3) -0.003(3)
C13 0.065(4) 0.027(3) 0.045(3) 0.006(3) -0.014(3) 0.000(3)
C14 0.065(5) 0.037(4) 0.061(4) 0.000(3) -0.019(4) -0.003(3)
C15 0.077(5) 0.047(4) 0.048(4) -0.001(3) -0.021(4) -0.004(4)
C16 0.113(7) 0.050(5) 0.047(4) -0.005(4) -0.019(4) -0.006(5)
C17 0.104(6) 0.048(5) 0.058(4) -0.015(4) -0.014(4) 0.011(4)
C18 0.080(5) 0.040(4) 0.054(4) -0.006(3) -0.017(4) 0.007(4)
C19 0.048(4) 0.030(3) 0.047(3) 0.003(3) -0.010(3) 0.003(3)
C20 0.054(4) 0.037(4) 0.041(3) 0.001(3) -0.010(3) 0.001(3)
C21 0.085(5) 0.042(4) 0.047(4) 0.002(3) -0.006(4) 0.011(4)
C22 0.108(6) 0.039(4) 0.063(5) -0.003(4) -0.005(4) 0.016(4)
C23 0.088(6) 0.064(5) 0.052(4) -0.009(4) -0.001(4) 0.009(4)
C24 0.081(5) 0.056(5) 0.047(4) 0.007(3) 0.001(4) -0.006(4)
C25 0.069(5) 0.038(4) 0.046(4) -0.003(3) -0.005(3) -0.001(3)
C26 0.054(4) 0.031(3) 0.049(3) -0.006(3) -0.002(3) 0.001(3)
C27 0.062(4) 0.035(4) 0.065(4) 0.003(3) -0.005(4) 0.005(3)
C28 0.057(4) 0.048(4) 0.077(5) -0.001(4) 0.006(4) -0.003(4)
C29 0.074(5) 0.040(4) 0.069(5) -0.002(4) 0.015(4) -0.010(4)
C30 0.075(5) 0.044(4) 0.063(4) 0.011(3) -0.004(4) -0.001(4)
C31 0.064(4) 0.034(4) 0.061(4) 0.010(3) -0.009(4) -0.003(3)
C32 0.059(4) 0.051(4) 0.057(4) 0.005(3) 0.007(4) -0.002(4)
C33 0.064(5) 0.061(5) 0.074(5) 0.008(4) 0.024(4) 0.004(4)
C34 0.055(4) 0.054(5) 0.090(6) 0.018(4) 0.009(4) 0.010(4)
C35 0.057(4) 0.042(4) 0.060(4) 0.006(3) 0.001(4) -0.001(3)
C36 0.048(4) 0.030(3) 0.052(4) 0.001(3) -0.009(3) -0.001(3)
C37 0.060(5) 0.046(4) 0.084(5) 0.024(4) -0.009(4) 0.006(4)
C38 0.068(5) 0.049(5) 0.061(5) 0.019(4) -0.013(4) -0.005(4)
C39 0.064(4) 0.032(4) 0.053(4) 0.006(3) -0.011(4) -0.002(3)
C40 0.080(5) 0.049(5) 0.046(4) 0.010(3) -0.011(4) -0.010(4)
C41 0.087(6) 0.051(5) 0.045(4) 0.000(3) -0.003(4) -0.007(4)
C42 0.055(4) 0.034(4) 0.065(4) 0.011(3) 0.000(4) -0.005(3)
C43 0.052(4) 0.027(3) 0.047(3) 0.002(3) -0.002(3) -0.005(3)
C44 0.073(5) 0.097(7) 0.050(4) 0.007(4) 0.002(4) -0.002(5)
C45 0.070(5) 0.056(5) 0.064(4) -0.002(4) 0.012(4) -0.004(4)
C46 0.210(14) 0.153(11) 0.328(17) 0.001(12) 0.002(13) -0.046(11)
C47 0.261(16) 0.127(10) 0.338(19) 0.027(11) 0.019(14) -0.071(11)
C48 0.315(18) 0.162(12) 0.289(18) -0.003(13) 0.017(14) -0.043(13)
C49 0.320(17) 0.184(14) 0.256(16) 0.051(12) 0.001(14) -0.013(14)
C50 0.239(15) 0.133(11) 0.307(17) 0.057(11) -0.011(13) 0.011(12)
C51 0.203(14) 0.158(11) 0.319(17) 0.003(12) 0.023(12) -0.029(11)
C52 0.094(9) 0.121(10) 0.42(2) 0.012(13) -0.003(13) -0.036(8)
B1 0.068(6) 0.116(10) 0.047(5) 0.014(6) -0.003(5) 0.004(6)
F1 0.162(6) 0.125(6) 0.131(5) -0.040(4) 0.043(5) -0.029(5)
F2 0.088(4) 0.230(8) 0.106(4) 0.071(5) 0.014(3) 0.045(4)
F3 0.078(3) 0.145(5) 0.117(4) 0.061(4) -0.028(3) -0.024(3)
F4 0.167(6) 0.094(4) 0.086(4) 0.002(3) 0.028(4) 0.004(4)

loop_
_atom_type_symbol
_atom_type_description
_atom_type_scat_dispersion_real
_atom_type_scat_dispersion_imag
_atom_type_scat_source
C C 0.0181 0.0091 'International Tables Vol C Tables 4.2.6.8 and 6.1.1.4'
H H 0.0000 0.0000 'International Tables Vol C Tables 4.2.6.8 and 6.1.1.4'
N N 0.0311 0.0180 'International Tables Vol C Tables 4.2.6.8 and 6.1.1.4'
P P 0.2955 0.4335 'International Tables Vol C Tables 4.2.6.8 and 6.1.1.4'
Cu Cu -1.9646 0.5888 'International Tables Vol C Tables 4.2.6.8 and 6.1.1.4'
B B 0.0090 0.0039 'International Tables Vol C Tables 4.2.6.8 and 6.1.1.4'
F F 0.0727 0.0534 'International Tables Vol C Tables 4.2.6.8 and 6.1.1.4'

loop_
_geom_angle_atom_site_label_1
_geom_angle_atom_site_label_2
_geom_angle_atom_site_label_3
_geom_angle
_geom_angle_site_symmetry_1
_geom_angle_site_symmetry_3
_geom_angle_publ_flag
N3 Cu1 N2 81.9(2) . . ?
N3 Cu1 P2 120.71(16) . . ?
N2 Cu1 P2 119.89(15) . . ?
N3 Cu1 P1 107.71(14) . . ?
N2 Cu1 P1 121.33(15) . . ?
P2 Cu1 P1 104.41(7) . . ?
C7 P1 C13 103.4(3) . . ?
C7 P1 C6 106.3(3) . . ?
C13 P1 C6 100.0(3) . . ?
C7 P1 Cu1 119.7(2) . . ?
C13 P1 Cu1 115.6(2) . . ?
C6 P1 Cu1 109.8(2) . . ?
C26 P2 C20 103.3(3) . . ?
C26 P2 C19 101.4(3) . . ?
C20 P2 C19 104.2(3) . . ?
C26 P2 Cu1 118.9(2) . . ?
C20 P2 Cu1 116.5(2) . . ?
C19 P2 Cu1 110.5(2) . . ?
C2 N1 C19 112.1(5) . . ?
C2 N1 C6 109.7(4) . . ?
C19 N1 C6 112.9(5) . . ?
C32 N2 C36 118.8(6) . . ?
C32 N2 Cu1 130.9(4) . . ?
C36 N2 Cu1 110.2(4) . . ?
C42 N3 C43 118.8(5) . . ?
C42 N3 Cu1 129.1(4) . . ?
C43 N3 Cu1 110.8(4) . . ?
C2 C1 C5 119.1(6) . 3_676 ?
C2 C1 H1A 120.4 . . ?
C5 C1 H1A 120.4 3_676 . ?
C1 C2 C3 121.6(5) . . ?
C1 C2 N1 121.7(6) . . ?
C3 C2 N1 116.7(5) . . ?
C4 C3 C2 123.7(5) . . ?
C4 C3 C3 119.0(7) . 3_676 ?
C2 C3 C3 117.3(8) . 3_676 ?
C5 C4 C3 121.4(6) . . ?
C5 C4 H4A 119.3 . . ?
C3 C4 H4A 119.3 . . ?
C4 C5 C1 121.6(6) . 3_676 ?
C4 C5 H5A 119.2 . . ?
C1 C5 H5A 119.2 3_676 . ?
N1 C6 P1 114.3(4) . . ?
N1 C6 H6A 108.7 . . ?
P1 C6 H6A 108.7 . . ?
N1 C6 H6B 108.7 . . ?
P1 C6 H6B 108.7 . . ?
H6A C6 H6B 107.6 . . ?
C8 C7 C12 117.6(7) . . ?
C8 C7 P1 118.9(6) . . ?
C12 C7 P1 123.5(6) . . ?
C7 C8 C9 121.6(8) . . ?
C7 C8 H8A 119.2 . . ?
C9 C8 H8A 119.2 . . ?
C10 C9 C8 119.9(9) . . ?
C10 C9 H9A 120.0 . . ?
C8 C9 H9A 120.0 . . ?
C11 C10 C9 119.2(9) . . ?
C11 C10 H10A 120.4 . . ?
C9 C10 H10A 120.4 . . ?
C10 C11 C12 120.7(7) . . ?
C10 C11 H11A 119.6 . . ?
C12 C11 H11A 119.6 . . ?
C11 C12 C7 121.0(7) . . ?
C11 C12 H12A 119.5 . . ?
C7 C12 H12A 119.5 . . ?
C18 C13 C14 117.7(6) . . ?
C18 C13 P1 124.7(5) . . ?
C14 C13 P1 117.4(5) . . ?
C15 C14 C13 120.6(7) . . ?
C15 C14 H14A 119.7 . . ?
C13 C14 H14A 119.7 . . ?
C16 C15 C14 120.5(7) . . ?
C16 C15 H15A 119.8 . . ?
C14 C15 H15A 119.8 . . ?
C15 C16 C17 120.3(7) . . ?
C15 C16 H16A 119.9 . . ?
C17 C16 H16A 119.9 . . ?
C16 C17 C18 119.4(7) . . ?
C16 C17 H17A 120.3 . . ?
C18 C17 H17A 120.3 . . ?
C13 C18 C17 121.4(6) . . ?
C13 C18 H18A 119.3 . . ?
C17 C18 H18A 119.3 . . ?
N1 C19 P2 112.7(4) . . ?
N1 C19 H19A 109.0 . . ?
P2 C19 H19A 109.0 . . ?
N1 C19 H19B 109.0 . . ?
P2 C19 H19B 109.0 . . ?
H19A C19 H19B 107.8 . . ?
C21 C20 C25 118.6(6) . . ?
C21 C20 P2 119.3(5) . . ?
C25 C20 P2 121.7(5) . . ?
C22 C21 C20 120.7(7) . . ?
C22 C21 H21A 119.6 . . ?
C20 C21 H21A 119.6 . . ?
C21 C22 C23 121.2(7) . . ?
C21 C22 H22A 119.4 . . ?
C23 C22 H22A 119.4 . . ?
C24 C23 C22 118.2(7) . . ?
C24 C23 H23A 120.9 . . ?
C22 C23 H23A 120.9 . . ?
C25 C24 C23 121.2(7) . . ?
C25 C24 H24A 119.4 . . ?
C23 C24 H24A 119.4 . . ?
C24 C25 C20 120.0(6) . . ?
C24 C25 H25A 120.0 . . ?
C20 C25 H25A 120.0 . . ?
C31 C26 C27 118.6(6) . . ?
C31 C26 P2 120.4(5) . . ?
C27 C26 P2 120.9(5) . . ?
C28 C27 C26 120.5(6) . . ?
C28 C27 H27A 119.8 . . ?
C26 C27 H27A 119.8 . . ?
C27 C28 C29 119.8(7) . . ?
C27 C28 H28A 120.1 . . ?
C29 C28 H28A 120.1 . . ?
C30 C29 C28 119.2(7) . . ?
C30 C29 H29A 120.4 . . ?
C28 C29 H29A 120.4 . . ?
C29 C30 C31 120.7(7) . . ?
C29 C30 H30A 119.6 . . ?
C31 C30 H30A 119.6 . . ?
C26 C31 C30 121.1(6) . . ?
C26 C31 H31A 119.4 . . ?
C30 C31 H31A 119.4 . . ?
N2 C32 C33 122.0(6) . . ?
N2 C32 C44 118.5(6) . . ?
C33 C32 C44 119.5(7) . . ?
C34 C33 C32 118.8(7) . . ?
C34 C33 H33A 120.6 . . ?
C32 C33 H33A 120.6 . . ?
C33 C34 C35 120.8(7) . . ?
C33 C34 H34A 119.6 . . ?
C35 C34 H34A 119.6 . . ?
C34 C35 C36 117.4(6) . . ?
C34 C35 C37 123.9(7) . . ?
C36 C35 C37 118.6(7) . . ?
N2 C36 C35 122.0(6) . . ?
N2 C36 C43 117.9(6) . . ?
C35 C36 C43 120.0(6) . . ?
C38 C37 C35 121.3(7) . . ?
C38 C37 H37A 119.3 . . ?
C35 C37 H37A 119.3 . . ?
C37 C38 C39 121.2(6) . . ?
C37 C38 H38A 119.4 . . ?
C39 C38 H38A 119.4 . . ?
C40 C39 C43 117.1(6) . . ?
C40 C39 C38 124.0(6) . . ?
C43 C39 C38 118.9(7) . . ?
C41 C40 C39 120.8(6) . . ?
C41 C40 H40A 119.6 . . ?
C39 C40 H40A 119.6 . . ?
C40 C41 C42 119.2(7) . . ?
C40 C41 H41A 120.4 . . ?
C42 C41 H41A 120.4 . . ?
N3 C42 C41 121.9(7) . . ?
N3 C42 C45 118.6(6) . . ?
C41 C42 C45 119.4(7) . . ?
N3 C43 C39 122.2(6) . . ?
N3 C43 C36 118.2(5) . . ?
C39 C43 C36 119.6(6) . . ?
C32 C44 H44A 109.5 . . ?
C32 C44 H44B 109.5 . . ?
H44A C44 H44B 109.5 . . ?
C32 C44 H44C 109.5 . . ?
H44A C44 H44C 109.5 . . ?
H44B C44 H44C 109.5 . . ?
C42 C45 H45A 109.5 . . ?
C42 C45 H45B 109.5 . . ?
H45A C45 H45B 109.5 . . ?
C42 C45 H45C 109.5 . . ?
H45A C45 H45C 109.5 . . ?
H45B C45 H45C 109.5 . . ?
C47 C46 C51 120.0 . . ?
C47 C46 H46A 120.0 . . ?
C51 C46 H46A 120.0 . . ?
C48 C47 C46 120.0 . . ?
C48 C47 H47A 120.0 . . ?
C46 C47 H47A 120.0 . . ?
C49 C48 C47 120.0 . . ?
C49 C48 H48A 120.0 . . ?
C47 C48 H48A 120.0 . . ?
C50 C49 C48 120.0 . . ?
C50 C49 H49A 120.0 . . ?
C48 C49 H49A 120.0 . . ?
C49 C50 C51 120.0 . . ?
C49 C50 H50A 120.0 . . ?
C51 C50 H50A 120.0 . . ?
C50 C51 C46 120.0 . . ?
C50 C51 C52 106.7(16) . . ?
C46 C51 C52 133.1(15) . . ?
C51 C52 H52A 109.5 . . ?
C51 C52 H52B 109.5 . . ?
H52A C52 H52B 109.5 . . ?
C51 C52 H52C 109.5 . . ?
H52A C52 H52C 109.5 . . ?
H52B C52 H52C 109.5 . . ?
F2 B1 F3 112.6(9) . . ?
F2 B1 F4 111.6(9) . . ?
F3 B1 F4 115.2(8) . . ?
F2 B1 F1 107.9(9) . . ?
F3 B1 F1 104.5(9) . . ?
F4 B1 F1 104.1(8) . . ?

loop_
_geom_bond_atom_site_label_1
_geom_bond_atom_site_label_2
_geom_bond_distance
_geom_bond_site_symmetry_2
_geom_bond_publ_flag
Cu1 N3 2.057(5) . ?
Cu1 N2 2.071(6) . ?
Cu1 P2 2.2257(17) . ?
Cu1 P1 2.2472(18) . ?
P1 C7 1.828(7) . ?
P1 C13 1.837(6) . ?
P1 C6 1.862(6) . ?
P2 C26 1.825(7) . ?
P2 C20 1.831(6) . ?
P2 C19 1.859(6) . ?
N1 C2 1.462(7) . ?
N1 C19 1.464(8) . ?
N1 C6 1.488(7) . ?
N2 C32 1.322(9) . ?
N2 C36 1.369(8) . ?
N3 C42 1.331(9) . ?
N3 C43 1.356(8) . ?
C1 C2 1.373(9) . ?
C1 C5 1.416(8) 3_676 ?
C1 H1A 0.9300 . ?
C2 C3 1.431(9) . ?
C3 C4 1.406(9) . ?
C3 C3 1.448(11) 3_676 ?
C4 C5 1.343(9) . ?
C4 H4A 0.9300 . ?
C5 C1 1.416(8) 3_676 ?
C5 H5A 0.9300 . ?
C6 H6A 0.9700 . ?
C6 H6B 0.9700 . ?
C7 C8 1.338(11) . ?
C7 C12 1.398(9) . ?
C8 C9 1.377(12) . ?
C8 H8A 0.9300 . ?
C9 C10 1.383(13) . ?
C9 H9A 0.9300 . ?
C10 C11 1.335(11) . ?
C10 H10A 0.9300 . ?
C11 C12 1.368(10) . ?
C11 H11A 0.9300 . ?
C12 H12A 0.9300 . ?
C13 C18 1.382(10) . ?
C13 C14 1.404(8) . ?
C14 C15 1.387(10) . ?
C14 H14A 0.9300 . ?
C15 C16 1.354(11) . ?
C15 H15A 0.9300 . ?
C16 C17 1.390(10) . ?
C16 H16A 0.9300 . ?
C17 C18 1.389(10) . ?
C17 H17A 0.9300 . ?
C18 H18A 0.9300 . ?
C19 H19A 0.9700 . ?
C19 H19B 0.9700 . ?
C20 C21 1.387(9) . ?
C20 C25 1.401(9) . ?
C21 C22 1.361(10) . ?
C21 H21A 0.9300 . ?
C22 C23 1.396(11) . ?
C22 H22A 0.9300 . ?
C23 C24 1.380(10) . ?
C23 H23A 0.9300 . ?
C24 C25 1.379(10) . ?
C24 H24A 0.9300 . ?
C25 H25A 0.9300 . ?
C26 C31 1.368(9) . ?
C26 C27 1.395(9) . ?
C27 C28 1.380(10) . ?
C27 H27A 0.9300 . ?
C28 C29 1.396(10) . ?
C28 H28A 0.9300 . ?
C29 C30 1.366(10) . ?
C29 H29A 0.9300 . ?
C30 C31 1.376(10) . ?
C30 H30A 0.9300 . ?
C31 H31A 0.9300 . ?
C32 C33 1.418(10) . ?
C32 C44 1.509(10) . ?
C33 C34 1.351(10) . ?
C33 H33A 0.9300 . ?
C34 C35 1.397(10) . ?
C34 H34A 0.9300 . ?
C35 C36 1.399(9) . ?
C35 C37 1.445(9) . ?
C36 C43 1.421(9) . ?
C37 C38 1.337(11) . ?
C37 H37A 0.9300 . ?
C38 C39 1.420(10) . ?
C38 H38A 0.9300 . ?
C39 C40 1.384(10) . ?
C39 C43 1.424(9) . ?
C40 C41 1.359(11) . ?
C40 H40A 0.9300 . ?
C41 C42 1.412(9) . ?
C41 H41A 0.9300 . ?
C42 C45 1.494(10) . ?
C44 H44A 0.9600 . ?
C44 H44B 0.9600 . ?
C44 H44C 0.9600 . ?
C45 H45A 0.9600 . ?
C45 H45B 0.9600 . ?
C45 H45C 0.9600 . ?
C46 C47 1.3900 . ?
C46 C51 1.3900 . ?
C46 H46A 0.9300 . ?
C47 C48 1.3900 . ?
C47 H47A 0.9300 . ?
C48 C49 1.3900 . ?
C48 H48A 0.9300 . ?
C49 C50 1.3900 . ?
C49 H49A 0.9300 . ?
C50 C51 1.3900 . ?
C50 H50A 0.9300 . ?
C51 C52 1.543(14) . ?
C52 H52A 0.9600 . ?
C52 H52B 0.9600 . ?
C52 H52C 0.9600 . ?
B1 F2 1.328(10) . ?
B1 F3 1.342(11) . ?
B1 F4 1.362(11) . ?
B1 F1 1.415(14) . ?
